data_2240079
loop_
_publ_author_name
'Sathya, S.'
'Reuben Jonathan, D.'
'Prathebha, K.'
'Jovita, J.'
'Usha, G.'

_publ_section_title
;
 Crystal structure of
 (2<i>E</i>)-1-(4-hydroxy-3-methoxyphenyl)-3-(4-hydroxyphenyl)prop-2-en-1-one
;
_journal_issue 11
_journal_name_full 'Acta Crystallographica Section E'
_journal_page_first o1158
_journal_page_last o1159
_journal_paper_doi 10.1107/S1600536814021953
_journal_volume 70
_journal_year 2014
_chemical_formula_iupac 'C16 H14 O4'
_chemical_formula_moiety 'C16 H14 O4'
_chemical_formula_sum 'C16 H14 O4'
_chemical_formula_weight 270.27
_chemical_name_systematic
;
(2<i>E</i>)-1-(4-Hydroxy-3-methoxyphenyl)-3-(4-hydroxyphenyl)prop-2-en-1-one
;
_space_group_crystal_system orthorhombic
_space_group_IT_number 33
_space_group_name_Hall 'P 2c -2n'
_space_group_name_H-M_alt 'P n a 21'
_symmetry_space_group_name_Hall 'P 2c -2n'
_symmetry_space_group_name_H-M 'P n a 21'
_atom_sites_solution_hydrogens geom
_audit_creation_method SHELXL-2013
_cell_angle_alpha 90
_cell_angle_beta 90
_cell_angle_gamma 90
_cell_formula_units_Z 4
_cell_length_a 7.686(16)
_cell_length_b 28.346(7)
_cell_length_c 6.297(12)
_cell_measurement_reflns_used 2996
_cell_measurement_temperature 293(2)
_cell_measurement_theta_max 28.58
_cell_measurement_theta_min 1.44
_cell_volume 1372(4)
_computing_cell_refinement
;
SAINT (Bruker, 2008)
;
_computing_data_collection
;
APEX2 (Bruker, 2008)
;
_computing_data_reduction
;
SAINT (Bruker, 2008)
;
_computing_molecular_graphics
;
PLATON (Spek, 2009)
;
_computing_publication_material
;
SHELXL2013 (Sheldrick, 2008)
;
_computing_structure_refinement
;
SHELXL2013 (Sheldrick, 2008)
;
_computing_structure_solution
;
SHELXS2013 (Sheldrick, 2008)
;
_diffrn_ambient_temperature 293(2)
_diffrn_measured_fraction_theta_full 0.992
_diffrn_measured_fraction_theta_max 0.983
_diffrn_measurement_device_type 'Bruker Kappa APEXII'
_diffrn_measurement_method '\w and \f scans'
_diffrn_radiation_type MoK\a
_diffrn_radiation_wavelength 0.71073
_diffrn_reflns_av_R_equivalents 0.0552
_diffrn_reflns_limit_h_max 7
_diffrn_reflns_limit_h_min -10
_diffrn_reflns_limit_k_max 19
_diffrn_reflns_limit_k_min -38
_diffrn_reflns_limit_l_max 8
_diffrn_reflns_limit_l_min -8
_diffrn_reflns_number 6436
_diffrn_reflns_theta_full 25.242
_diffrn_reflns_theta_max 28.579
_diffrn_reflns_theta_min 1.437
_exptl_absorpt_coefficient_mu 0.094
_exptl_absorpt_correction_T_max 0.977
_exptl_absorpt_correction_T_min 0.968
_exptl_absorpt_correction_type multi-scan
_exptl_absorpt_process_details
;
(SADABS; Bruker, 2008)
;
_exptl_crystal_colour yellow
_exptl_crystal_density_diffrn 1.309
_exptl_crystal_description block
_exptl_crystal_F_000 568
_exptl_crystal_size_max 0.350
_exptl_crystal_size_mid 0.300
_exptl_crystal_size_min 0.250
_refine_diff_density_max 0.330
_refine_diff_density_min -0.299
_refine_ls_abs_structure_details
;
Refined as an inversion twin.
;
_refine_ls_abs_structure_Flack -2(4)
_refine_ls_goodness_of_fit_ref 1.066
_refine_ls_hydrogen_treatment constr
_refine_ls_matrix_type full
_refine_ls_number_parameters 186
_refine_ls_number_reflns 2996
_refine_ls_number_restraints 1
_refine_ls_restrained_S_all 1.066
_refine_ls_R_factor_all 0.1206
_refine_ls_R_factor_gt 0.0768
_refine_ls_shift/su_max 0.001
_refine_ls_shift/su_mean 0.000
_refine_ls_structure_factor_coef Fsqd
_refine_ls_weighting_details 'w=1/[\s^2^(Fo^2^)+(0.1225P)^2^+0.7988P] where P=(Fo^2^+2Fc^2^)/3'
_refine_ls_weighting_scheme calc
_refine_ls_wR_factor_gt 0.2133
_refine_ls_wR_factor_ref 0.2441
_reflns_number_gt 1928
_reflns_number_total 2996
_reflns_threshold_expression I>2\s(I)
_cod_data_source_file lh5720sup1.cif
_cod_data_source_block I
_cod_original_cell_volume 1371.9(5)
_cod_database_code 2240079
_cod_database_fobs_code 2240079
_shelx_space_group_comment
;
The symmetry employed for this shelxl refinement is uniquely defined
by the following loop, which should always be used as a source of
symmetry information in preference to the above space-group names.
They are only intended as comments.
;
_shelx_estimated_absorpt_t_min 0.968
_shelx_estimated_absorpt_t_max 0.977
_shelxl_version_number .2013

loop_
_space_group_symop_operation_xyz
'x, y, z'
'-x, -y, z+1/2'
'-x+1/2, y+1/2, z+1/2'
'x+1/2, -y+1/2, z'

loop_
_atom_site_type_symbol
_atom_site_label
_atom_site_fract_x
_atom_site_fract_y
_atom_site_fract_z
_atom_site_U_iso_or_equiv
_atom_site_adp_type
_atom_site_calc_flag
_atom_site_occupancy
O O1 -0.3786(6) 0.30979(16) -0.5710(8) 0.0619(14) Uani d 1
O O2 -0.1472(7) 0.59683(14) -0.4180(10) 0.0668(14) Uani d 1
H H2A -0.1936 0.6120 -0.5132 0.100 Uiso calc 1
O O3 -0.0576(6) 0.16926(13) 0.0881(8) 0.0509(11) Uani d 1
H H3A -0.0369 0.1764 0.2118 0.076 Uiso calc 1
O O4 -0.2259(7) 0.15243(14) -0.2582(7) 0.0554(12) Uani d 1
C C1 -0.1999(8) 0.5514(2) -0.4288(11) 0.0489(14) Uani d 1
C C2 -0.1264(9) 0.5197(2) -0.2908(11) 0.0532(16) Uani d 1
H H2 -0.0474 0.5303 -0.1897 0.064 Uiso calc 1
C C3 -0.1667(9) 0.4730(2) -0.2989(11) 0.0543(17) Uani d 1
H H3 -0.1154 0.4522 -0.2031 0.065 Uiso calc 1
C C4 -0.2855(8) 0.4557(2) -0.4510(11) 0.0477(15) Uani d 1
C C5 -0.3587(9) 0.4886(2) -0.5881(12) 0.0547(17) Uani d 1
H H5 -0.4368 0.4782 -0.6908 0.066 Uiso calc 1
C C6 -0.3199(9) 0.5359(2) -0.5777(11) 0.0552(17) Uani d 1
H H6 -0.3734 0.5572 -0.6692 0.066 Uiso calc 1
C C7 -0.3207(8) 0.4055(2) -0.4780(12) 0.0526(17) Uani d 1
H H7 -0.3885 0.3972 -0.5946 0.063 Uiso calc 1
C C8 -0.2672(8) 0.3700(2) -0.3556(11) 0.0497(16) Uani d 1
H H8 -0.2055 0.3772 -0.2328 0.060 Uiso calc 1
C C9 -0.3000(8) 0.3208(2) -0.4035(11) 0.0478(14) Uani d 1
C C10 -0.2331(7) 0.2830(2) -0.2685(11) 0.0400(13) Uani d 1
C C11 -0.1520(8) 0.2909(2) -0.0730(10) 0.0458(15) Uani d 1
H H11 -0.1373 0.3216 -0.0243 0.055 Uiso calc 1
C C12 -0.0934(8) 0.2536(2) 0.0485(11) 0.0470(15) Uani d 1
H H12 -0.0376 0.2595 0.1768 0.056 Uiso calc 1
C C13 -0.1165(8) 0.2079(2) -0.0180(10) 0.0430(14) Uani d 1
C C14 -0.2036(8) 0.1996(2) -0.2123(9) 0.0406(13) Uani d 1
C C15 -0.2577(8) 0.2362(2) -0.3315(9) 0.0424(14) Uani d 1
H H15 -0.3132 0.2302 -0.4599 0.051 Uiso calc 1
C C16 -0.3006(10) 0.1410(2) -0.4595(11) 0.0587(18) Uani d 1
H H16A -0.3047 0.1073 -0.4757 0.088 Uiso calc 1
H H16B -0.2310 0.1543 -0.5708 0.088 Uiso calc 1
H H16C -0.4165 0.1535 -0.4673 0.088 Uiso calc 1

loop_
_atom_site_aniso_label
_atom_site_aniso_U_11
_atom_site_aniso_U_22
_atom_site_aniso_U_33
_atom_site_aniso_U_12
_atom_site_aniso_U_13
_atom_site_aniso_U_23
O1 0.064(3) 0.060(3) 0.062(3) -0.001(2) -0.022(3) 0.010(2)
O2 0.082(4) 0.045(3) 0.072(3) 0.005(2) -0.019(3) -0.001(3)
O3 0.061(3) 0.046(2) 0.045(2) -0.0050(19) -0.012(2) 0.007(2)
O4 0.077(3) 0.040(2) 0.049(3) -0.007(2) -0.010(2) 0.001(2)
C1 0.049(3) 0.049(3) 0.049(3) 0.009(3) -0.001(3) 0.000(3)
C2 0.053(4) 0.055(4) 0.051(4) 0.007(3) -0.013(3) 0.002(3)
C3 0.056(4) 0.055(4) 0.051(4) 0.011(3) -0.014(4) 0.006(3)
C4 0.038(3) 0.049(3) 0.057(4) 0.004(2) -0.002(3) 0.009(3)
C5 0.051(4) 0.056(4) 0.057(4) 0.001(3) -0.019(3) 0.008(3)
C6 0.053(4) 0.052(4) 0.060(4) 0.007(3) -0.009(4) 0.015(3)
C7 0.042(4) 0.054(4) 0.061(4) -0.001(3) -0.006(3) 0.008(3)
C8 0.046(3) 0.049(4) 0.054(4) -0.002(3) -0.005(3) 0.007(3)
C9 0.041(3) 0.048(4) 0.054(4) 0.001(2) 0.002(3) 0.006(3)
C10 0.025(3) 0.049(3) 0.046(3) -0.003(2) -0.001(2) 0.001(3)
C11 0.042(3) 0.042(3) 0.053(4) 0.001(2) -0.004(3) -0.003(3)
C12 0.043(3) 0.052(4) 0.046(4) -0.006(2) 0.002(3) 0.000(3)
C13 0.038(3) 0.050(3) 0.041(3) -0.003(2) -0.001(3) 0.004(3)
C14 0.038(3) 0.043(3) 0.041(3) -0.005(2) 0.002(3) 0.003(2)
C15 0.033(3) 0.053(4) 0.042(3) -0.002(2) -0.001(2) 0.002(2)
C16 0.064(4) 0.059(4) 0.053(4) -0.012(3) -0.008(4) -0.004(3)

loop_
_atom_type_symbol
_atom_type_description
_atom_type_scat_dispersion_real
_atom_type_scat_dispersion_imag
_atom_type_scat_source
C C 0.0033 0.0016 'International Tables Vol C Tables 4.2.6.8 and 6.1.1.4'
H H 0.0000 0.0000 'International Tables Vol C Tables 4.2.6.8 and 6.1.1.4'
O O 0.0106 0.0060 'International Tables Vol C Tables 4.2.6.8 and 6.1.1.4'

loop_
_geom_angle_atom_site_label_1
_geom_angle_atom_site_label_2
_geom_angle_atom_site_label_3
_geom_angle
C1 O2 H2A 109.5
C13 O3 H3A 109.5
C14 O4 C16 117.2(5)
O2 C1 C2 118.0(6)
O2 C1 C6 122.4(6)
C2 C1 C6 119.6(6)
C3 C2 C1 121.3(6)
C3 C2 H2 119.3
C1 C2 H2 119.3
C2 C3 C4 120.7(6)
C2 C3 H3 119.6
C4 C3 H3 119.6
C5 C4 C3 116.7(6)
C5 C4 C7 120.5(6)
C3 C4 C7 122.6(5)
C6 C5 C4 122.5(6)
C6 C5 H5 118.7
C4 C5 H5 118.7
C5 C6 C1 119.0(6)
C5 C6 H6 120.5
C1 C6 H6 120.5
C8 C7 C4 127.7(7)
C8 C7 H7 116.1
C4 C7 H7 116.1
C7 C8 C9 123.5(7)
C7 C8 H8 118.2
C9 C8 H8 118.2
O1 C9 C8 119.9(6)
O1 C9 C10 118.4(5)
C8 C9 C10 121.6(6)
C15 C10 C11 117.5(5)
C15 C10 C9 118.9(6)
C11 C10 C9 123.5(5)
C12 C11 C10 120.8(5)
C12 C11 H11 119.6
C10 C11 H11 119.6
C13 C12 C11 120.7(6)
C13 C12 H12 119.6
C11 C12 H12 119.6
O3 C13 C12 124.5(6)
O3 C13 C14 116.6(5)
C12 C13 C14 118.9(5)
C15 C14 O4 126.3(6)
C15 C14 C13 119.9(5)
O4 C14 C13 113.8(5)
C14 C15 C10 122.1(6)
C14 C15 H15 118.9
C10 C15 H15 118.9
O4 C16 H16A 109.5
O4 C16 H16B 109.5
H16A C16 H16B 109.5
O4 C16 H16C 109.5
H16A C16 H16C 109.5
H16B C16 H16C 109.5

loop_
_geom_bond_atom_site_label_1
_geom_bond_atom_site_label_2
_geom_bond_distance
O1 C9 1.256(8)
O2 C1 1.351(7)
O2 H2A 0.8200
O3 C13 1.361(7)
O3 H3A 0.8200
O4 C14 1.378(7)
O4 C16 1.429(8)
C1 C2 1.372(9)
C1 C6 1.387(9)
C2 C3 1.360(9)
C2 H2 0.9300
C3 C4 1.412(9)
C3 H3 0.9300
C4 C5 1.390(9)
C4 C7 1.459(8)
C5 C6 1.375(9)
C5 H5 0.9300
C6 H6 0.9300
C7 C8 1.331(9)
C7 H7 0.9300
C8 C9 1.449(9)
C8 H8 0.9300
C9 C10 1.462(8)
C10 C15 1.396(8)
C10 C11 1.398(9)
C11 C12 1.381(9)
C11 H11 0.9300
C12 C13 1.371(8)
C12 H12 0.9300
C13 C14 1.414(8)
C14 C15 1.348(8)
C15 H15 0.9300
C16 H16A 0.9600
C16 H16B 0.9600
C16 H16C 0.9600

loop_
_geom_hbond_atom_site_label_D
_geom_hbond_atom_site_label_H
_geom_hbond_atom_site_label_A
_geom_hbond_site_symmetry_A
_geom_hbond_distance_DH
_geom_hbond_distance_HA
_geom_hbond_distance_DA
_geom_hbond_angle_DHA
O2 H2A O3 3_454 0.82 2.59 3.060(6) 118.0
O2 H2A O4 3_454 0.82 2.02 2.833(7) 172.0
O3 H3A O1 4_556 0.82 1.87 2.618(7) 150.6

loop_
_geom_torsion_atom_site_label_1
_geom_torsion_atom_site_label_2
_geom_torsion_atom_site_label_3
_geom_torsion_atom_site_label_4
_geom_torsion
O2 C1 C2 C3 -176.8(6)
C6 C1 C2 C3 1.0(10)
C1 C2 C3 C4 0.3(10)
C2 C3 C4 C5 -0.6(10)
C2 C3 C4 C7 174.4(7)
C3 C4 C5 C6 -0.4(10)
C7 C4 C5 C6 -175.5(7)
C4 C5 C6 C1 1.7(10)
O2 C1 C6 C5 175.8(7)
C2 C1 C6 C5 -2.0(10)
C5 C4 C7 C8 -176.8(6)
C3 C4 C7 C8 8.5(11)
C4 C7 C8 C9 -175.9(6)
C7 C8 C9 O1 2.0(10)
C7 C8 C9 C10 177.6(6)
O1 C9 C10 C15 0.5(9)
C8 C9 C10 C15 -175.2(5)
O1 C9 C10 C11 -176.4(6)
C8 C9 C10 C11 7.9(9)
C15 C10 C11 C12 2.2(8)
C9 C10 C11 C12 179.2(6)
C10 C11 C12 C13 -1.3(9)
C11 C12 C13 O3 177.6(6)
C11 C12 C13 C14 -0.8(8)
C16 O4 C14 C15 5.5(9)
C16 O4 C14 C13 -175.3(5)
O3 C13 C14 C15 -176.6(5)
C12 C13 C14 C15 1.9(8)
O3 C13 C14 O4 4.1(7)
C12 C13 C14 O4 -177.3(5)
O4 C14 C15 C10 178.2(5)
C13 C14 C15 C10 -1.0(9)
C11 C10 C15 C14 -1.1(8)
C9 C10 C15 C14 -178.2(6)
